data_7115670
loop_
_publ_author_name
'Jens P. Eussner'
'Stefanie Dehnen'

_publ_section_title
;
 Bronze, silver and gold: functionalized group 11 organotin sulfide
 clusters
;
_journal_name_full Chem.Commun.
_journal_page_first 11385
_journal_paper_doi 10.1039/C4cc05666C
_journal_volume 50
_journal_year 2014
_chemical_formula_moiety 'C6 H18 S Si2'
_chemical_formula_sum 'C6 H18 S Si2'
_chemical_formula_weight 178.44
_chemical_melting_point 226
_chemical_name_common Hexamethyldisilathiane
_chemical_name_systematic Bis(trimethylsilyl)sulfide
_space_group_IT_number 15
_symmetry_cell_setting monoclinic
_symmetry_space_group_name_Hall '-C 2yc'
_symmetry_space_group_name_H-M 'C 1 2/c 1'
_atom_sites_solution_hydrogens geom
_atom_sites_solution_primary direct
_atom_sites_solution_secondary difmap
_audit_creation_method SHELXL-97
_cell_angle_alpha 90.00
_cell_angle_beta 113.848(15)
_cell_angle_gamma 90.00
_cell_formula_units_Z 4
_cell_length_a 18.407(4)
_cell_length_b 5.7619(7)
_cell_length_c 11.610(2)
_cell_measurement_temperature 100(2)
_cell_volume 1126.2(4)
_computing_cell_refinement 'IPDS II (Stoe)'
_computing_data_collection 'IPDS II (Stoe)'
_computing_data_reduction 'IPDS II (Stoe)'
_computing_structure_refinement 'SHELXL-97 (Sheldrick, 1997)'
_computing_structure_solution 'SHELXS-97 (Sheldrick, 1990)'
_diffrn_ambient_temperature 100(2)
_diffrn_measured_fraction_theta_full 0.984
_diffrn_measured_fraction_theta_max 0.974
_diffrn_measurement_device_type IPDSII
_diffrn_measurement_method /w
_diffrn_radiation_monochromator graphite
_diffrn_radiation_source 'fine-focus sealed tube'
_diffrn_radiation_type MoK\a
_diffrn_radiation_wavelength 0.71073
_diffrn_reflns_av_R_equivalents 0.0972
_diffrn_reflns_av_sigmaI/netI 0.0885
_diffrn_reflns_limit_h_max 20
_diffrn_reflns_limit_h_min -21
_diffrn_reflns_limit_k_max 6
_diffrn_reflns_limit_k_min -6
_diffrn_reflns_limit_l_max 13
_diffrn_reflns_limit_l_min -8
_diffrn_reflns_number 976
_diffrn_reflns_theta_full 25.00
_diffrn_reflns_theta_max 25.10
_diffrn_reflns_theta_min 2.42
_exptl_absorpt_coefficient_mu 0.438
_exptl_absorpt_correction_T_max 0.8316
_exptl_absorpt_correction_T_min 0.6964
_exptl_absorpt_correction_type numerical
_exptl_absorpt_process_details 'XPREP in SHELXTL (Bruker, 1997)'
_exptl_crystal_colour colourless
_exptl_crystal_density_diffrn 1.052
_exptl_crystal_density_method 'not measured'
_exptl_crystal_description block
_exptl_crystal_F_000 392
_exptl_crystal_size_max 0.80
_exptl_crystal_size_mid 0.30
_exptl_crystal_size_min 0.30
_refine_diff_density_max 0.872
_refine_diff_density_min -0.319
_refine_diff_density_rms 0.096
_refine_ls_extinction_method none
_refine_ls_goodness_of_fit_ref 1.202
_refine_ls_hydrogen_treatment constr
_refine_ls_matrix_type full
_refine_ls_number_parameters 46
_refine_ls_number_reflns 976
_refine_ls_number_restraints 0
_refine_ls_restrained_S_all 1.202
_refine_ls_R_factor_all 0.1104
_refine_ls_R_factor_gt 0.0942
_refine_ls_shift/su_max 0.001
_refine_ls_shift/su_mean 0.000
_refine_ls_structure_factor_coef Fsqd
_refine_ls_weighting_details 'calc w=1/[\s^2^(Fo^2^)+(0.1170P)^2^+0.8540P] where P=(Fo^2^+2Fc^2^)/3'
_refine_ls_weighting_scheme calc
_refine_ls_wR_factor_gt 0.2278
_refine_ls_wR_factor_ref 0.2393
_reflns_number_gt 755
_reflns_number_total 976
_reflns_threshold_expression >2sigma(I)
_cod_data_source_file c4cc05666c2.cif
_cod_data_source_block (Me3Si)2S
_cod_depositor_comments
;
The following automatic conversions were performed:

'_chemical_melting_point' value '226 K' was changed to '226' - the
value should be numeric and without a unit designator.

Automatic conversion script
Id: cif_fix_values 2827 2014-09-09 07:05:25Z andrius 
;
_cod_original_sg_symbol_H-M 'C 2/c'
_cod_database_code 7115670

loop_
_symmetry_equiv_pos_as_xyz
'x, y, z'
'-x, y, -z+1/2'
'x+1/2, y+1/2, z'
'-x+1/2, y+1/2, -z+1/2'
'-x, -y, -z'
'x, -y, z-1/2'
'-x+1/2, -y+1/2, -z'
'x+1/2, -y+1/2, z-1/2'

loop_
_atom_site_label
_atom_site_type_symbol
_atom_site_fract_x
_atom_site_fract_y
_atom_site_fract_z
_atom_site_U_iso_or_equiv
_atom_site_adp_type
_atom_site_occupancy
_atom_site_symmetry_multiplicity
_atom_site_calc_flag
_atom_site_refinement_flags
C1 C 0.3702(4) 0.7878(13) 0.0874(6) 0.0727(18) Uani 1 1 d .
H1A H 0.4084 0.9149 0.1040 0.109 Uiso 1 1 calc R
H1B H 0.3173 0.8518 0.0688 0.109 Uiso 1 1 calc R
H1C H 0.3688 0.6971 0.0152 0.109 Uiso 1 1 calc R
C2 C 0.4208(4) 0.7753(13) 0.3720(6) 0.0701(18) Uani 1 1 d .
H2A H 0.3709 0.8406 0.3688 0.105 Uiso 1 1 calc R
H2B H 0.4572 0.9016 0.3750 0.105 Uiso 1 1 calc R
H2C H 0.4450 0.6786 0.4474 0.105 Uiso 1 1 calc R
C3 C 0.3195(4) 0.3839(12) 0.2071(7) 0.0725(18) Uani 1 1 d .
H3A H 0.3060 0.3011 0.1274 0.109 Uiso 1 1 calc R
H3B H 0.2725 0.4669 0.2052 0.109 Uiso 1 1 calc R
H3C H 0.3371 0.2725 0.2768 0.109 Uiso 1 1 calc R
S1 S 0.5000 0.3775(4) 0.2500 0.0610(7) Uani 1 2 d S
Si1 Si 0.40065(10) 0.5956(3) 0.22966(15) 0.0594(6) Uani 1 1 d .

loop_
_atom_site_aniso_label
_atom_site_aniso_U_11
_atom_site_aniso_U_22
_atom_site_aniso_U_33
_atom_site_aniso_U_23
_atom_site_aniso_U_13
_atom_site_aniso_U_12
C1 0.085(4) 0.068(4) 0.062(3) 0.003(3) 0.028(3) 0.010(3)
C2 0.086(5) 0.064(4) 0.060(3) -0.002(3) 0.030(3) 0.007(3)
C3 0.076(4) 0.060(4) 0.084(4) -0.003(3) 0.035(3) -0.002(3)
S1 0.0747(14) 0.0516(13) 0.0606(12) 0.000 0.0314(10) 0.000
Si1 0.0714(11) 0.0529(10) 0.0569(10) -0.0006(7) 0.0290(8) 0.0013(7)

loop_
_atom_type_symbol
_atom_type_description
_atom_type_scat_dispersion_real
_atom_type_scat_dispersion_imag
_atom_type_scat_source
C C 0.0033 0.0016 'International Tables Vol C Tables 4.2.6.8 and 6.1.1.4'
S S 0.1246 0.1234 'International Tables Vol C Tables 4.2.6.8 and 6.1.1.4'
Si Si 0.0817 0.0704 'International Tables Vol C Tables 4.2.6.8 and 6.1.1.4'
H H 0.0000 0.0000 'International Tables Vol C Tables 4.2.6.8 and 6.1.1.4'

loop_
_geom_angle_atom_site_label_1
_geom_angle_atom_site_label_2
_geom_angle_atom_site_label_3
_geom_angle
_geom_angle_site_symmetry_3
Si1 C1 H1A 109.5 .
Si1 C1 H1B 109.5 .
H1A C1 H1B 109.5 .
Si1 C1 H1C 109.5 .
H1A C1 H1C 109.5 .
H1B C1 H1C 109.5 .
Si1 C2 H2A 109.5 .
Si1 C2 H2B 109.5 .
H2A C2 H2B 109.5 .
Si1 C2 H2C 109.5 .
H2A C2 H2C 109.5 .
H2B C2 H2C 109.5 .
Si1 C3 H3A 109.5 .
Si1 C3 H3B 109.5 .
H3A C3 H3B 109.5 .
Si1 C3 H3C 109.5 .
H3A C3 H3C 109.5 .
H3B C3 H3C 109.5 .
Si1 S1 Si1 108.53(13) 2_655
C2 Si1 C3 110.5(3) .
C2 Si1 C1 109.6(3) .
C3 Si1 C1 109.0(4) .
C2 Si1 S1 111.9(2) .
C3 Si1 S1 103.4(2) .
C1 Si1 S1 112.3(2) .

loop_
_geom_bond_atom_site_label_1
_geom_bond_atom_site_label_2
_geom_bond_distance
_geom_bond_site_symmetry_2
C1 Si1 1.876(7) .
C1 H1A 0.9800 .
C1 H1B 0.9800 .
C1 H1C 0.9800 .
C2 Si1 1.856(6) .
C2 H2A 0.9800 .
C2 H2B 0.9800 .
C2 H2C 0.9800 .
C3 Si1 1.864(7) .
C3 H3A 0.9800 .
C3 H3B 0.9800 .
C3 H3C 0.9800 .
S1 Si1 2.152(2) .
S1 Si1 2.152(2) 2_655

loop_
_geom_torsion_atom_site_label_1
_geom_torsion_atom_site_label_2
_geom_torsion_atom_site_label_3
_geom_torsion_atom_site_label_4
_geom_torsion
_geom_torsion_site_symmetry_1
Si1 S1 Si1 C2 -63.2(3) 2_655
Si1 S1 Si1 C3 177.9(2) 2_655
Si1 S1 Si1 C1 60.6(3) 2_655
